data_8107363
loop_
_publ_author_name
'Huo, Yueyang'
'Fu, Shiqi'
'Shi, Yanqi'
'Duan, Yingying'
'Zhang, Meiyu'

_publ_section_title
;
 The crystal structure of tetra(imidazole-\k1 N)zinc(II)
 \m2-oxido-hexaoxido-divanadium(VI) C12H16N8O6V2Zn
;
_journal_issue 1
_journal_name_full 'Zeitschrift f\"ur Kristallographie - New Crystal Structures'
_journal_page_first 97
_journal_page_last 99
_journal_paper_doi 10.1515/ncrs-2022-0476
_journal_volume 238
_journal_year 2023
_chemical_formula_sum 'C12 H16 N8 O6 V2 Zn'
_chemical_formula_weight 535.58
_space_group_crystal_system triclinic
_space_group_IT_number 2
_space_group_name_Hall '-P 1'
_space_group_name_H-M_alt 'P -1'
_atom_sites_solution_hydrogens geom
_cell_angle_alpha 92.8480(10)
_cell_angle_beta 110.3140(10)
_cell_angle_gamma 94.4210(10)
_cell_formula_units_Z 2
_cell_length_a 9.5397(4)
_cell_length_b 10.2457(4)
_cell_length_c 11.0920(4)
_cell_measurement_reflns_used 4785
_cell_measurement_temperature 296(2)
_cell_measurement_theta_max 26.58
_cell_measurement_theta_min 2.43
_cell_volume 1010.29(7)
_computing_cell_refinement 'SMART [1]'
_computing_data_collection 'SMART [1]'
_computing_data_reduction 'SMART [1]'
_computing_molecular_graphics 'XP in SHELXTL [2]'
_computing_structure_refinement 'SHELXL-2018/3 (Sheldrick, 2018) [2]'
_computing_structure_solution 'SHELXL-2018/3 (Sheldrick, 2018) [2]'
_diffrn_ambient_temperature 296(2)
_diffrn_measured_fraction_theta_full 0.999
_diffrn_measured_fraction_theta_max 0.999
_diffrn_measurement_device_type 'CCD area detector'
_diffrn_measurement_method 'phi and omega scans'
_diffrn_radiation_type MoK\a
_diffrn_radiation_wavelength 0.71073
_diffrn_reflns_av_R_equivalents 0.0189
_diffrn_reflns_av_unetI/netI 0.0216
_diffrn_reflns_Laue_measured_fraction_full 0.999
_diffrn_reflns_Laue_measured_fraction_max 0.999
_diffrn_reflns_limit_h_max 11
_diffrn_reflns_limit_h_min -11
_diffrn_reflns_limit_k_max 12
_diffrn_reflns_limit_k_min -12
_diffrn_reflns_limit_l_max 13
_diffrn_reflns_limit_l_min -13
_diffrn_reflns_number 9817
_diffrn_reflns_point_group_measured_fraction_full 0.999
_diffrn_reflns_point_group_measured_fraction_max 0.999
_diffrn_reflns_theta_full 25.049
_diffrn_reflns_theta_max 25.049
_diffrn_reflns_theta_min 1.964
_exptl_absorpt_coefficient_mu 2.130
_exptl_absorpt_correction_T_max 0.699
_exptl_absorpt_correction_T_min 0.662
_exptl_absorpt_correction_type multi-scan
_exptl_absorpt_process_details sadabs
_exptl_crystal_colour orange
_exptl_crystal_density_diffrn 1.761
_exptl_crystal_description block
_exptl_crystal_F_000 536
_exptl_crystal_size_max 0.210
_exptl_crystal_size_mid 0.200
_exptl_crystal_size_min 0.180
_refine_diff_density_max 1.029
_refine_diff_density_min -1.074
_refine_diff_density_rms 0.067
_refine_ls_extinction_coef .
_refine_ls_extinction_method none
_refine_ls_goodness_of_fit_ref 1.041
_refine_ls_hydrogen_treatment constr
_refine_ls_matrix_type full
_refine_ls_number_parameters 268
_refine_ls_number_reflns 3572
_refine_ls_number_restraints 132
_refine_ls_restrained_S_all 1.124
_refine_ls_R_factor_all 0.0433
_refine_ls_R_factor_gt 0.0358
_refine_ls_shift/su_max 0.001
_refine_ls_shift/su_mean 0.000
_refine_ls_structure_factor_coef Fsqd
_refine_ls_weighting_details 'w=1/[\s^2^(Fo^2^)+(0.0414P)^2^+1.4782P] where P=(Fo^2^+2Fc^2^)/3'
_refine_ls_weighting_scheme calc
_refine_ls_wR_factor_gt 0.0885
_refine_ls_wR_factor_ref 0.0932
_reflns_Friedel_coverage 0.000
_reflns_Friedel_fraction_full .
_reflns_Friedel_fraction_max .
_reflns_number_gt 3067
_reflns_number_total 3572
_reflns_threshold_expression 'I > 2\s(I)'
_cod_data_source_file suppl_j_ncrs-2022-0476_suppl.cif
_cod_data_source_block 1
_cod_database_code 8107363
_shelx_space_group_comment
;
The symmetry employed for this shelxl refinement is uniquely defined
by the following loop, which should always be used as a source of
symmetry information in preference to the above space-group names.
They are only intended as comments.
;
_shelx_estimated_absorpt_t_min 0.663
_shelx_estimated_absorpt_t_max 0.700

loop_
_space_group_symop_operation_xyz
'x, y, z'
'-x, -y, -z'

loop_
_atom_site_label
_atom_site_type_symbol
_atom_site_fract_x
_atom_site_fract_y
_atom_site_fract_z
_atom_site_U_iso_or_equiv
_atom_site_adp_type
_atom_site_occupancy
_atom_site_site_symmetry_order
_atom_site_calc_flag
_atom_site_refinement_flags_posn
_atom_site_refinement_flags_adp
_atom_site_refinement_flags_occupancy
_atom_site_disorder_assembly
_atom_site_disorder_group
Zn1 Zn 0.48010(5) 0.84813(4) 0.76262(4) 0.04556(14) Uani 1 1 d . . . . .
V1 V 0.91210(6) 0.58299(5) 0.86362(5) 0.03335(15) Uani 1 1 d . U . . .
V2 V 1.06962(6) 0.46842(5) 0.65741(5) 0.03392(15) Uani 1 1 d . U . . .
N1 N 0.4929(3) 0.7516(3) 0.6080(3) 0.0419(7) Uani 1 1 d . . . . .
N2 N 0.4362(4) 0.6306(3) 0.4275(3) 0.0495(8) Uani 1 1 d . . . . .
H2 H 0.384382 0.581912 0.358547 0.059 Uiso 1 1 calc R U . . .
N3 N 0.2878(4) 0.9350(3) 0.7158(3) 0.0543(8) Uani 1 1 d . . . . .
N4 N 0.1374(5) 1.0892(4) 0.6948(5) 0.0814(13) Uani 1 1 d . . . . .
H4 H 0.107018 1.166142 0.693676 0.098 Uiso 1 1 calc R U . . .
N5 N 0.4901(3) 0.7493(3) 0.9132(3) 0.0438(7) Uani 1 1 d . . . . .
N6 N 0.5687(4) 0.6412(3) 1.0853(3) 0.0554(8) Uani 1 1 d . . . . .
H6 H 0.627180 0.603630 1.148555 0.066 Uiso 1 1 calc R U . . .
N7 N 0.6497(3) 0.9927(3) 0.8100(3) 0.0455(7) Uani 1 1 d . . . . .
N8 N 0.8536(4) 1.1216(3) 0.9108(4) 0.0550(9) Uani 1 1 d . . . . .
H8 H 0.934249 1.155582 0.971217 0.066 Uiso 1 1 calc R U . . .
O1 O 1.000000 0.500000 1.000000 0.1030(18) Uani 1 2 d S U P . .
O2 O 0.7409(3) 0.5159(3) 0.7918(3) 0.0688(9) Uani 1 1 d . U . . .
O3 O 0.9048(3) 0.7365(3) 0.9077(3) 0.0619(8) Uani 1 1 d . U . . .
O4 O 1.0136(3) 0.5810(3) 0.7559(3) 0.0554(7) Uani 1 1 d . U . . .
O5 O 1.2476(4) 0.4875(6) 0.7011(4) 0.1244(18) Uani 1 1 d . U . . .
O6 O 1.0218(7) 0.3230(3) 0.6759(7) 0.166(3) Uani 1 1 d . U . . .
O7 O 0.9534(6) 0.4587(5) 0.4966(5) 0.0547(13) Uani 0.5 1 d . U P . .
C1 C 0.3836(4) 0.6822(4) 0.5133(3) 0.0479(9) Uani 1 1 d . . . . .
H1 H 0.283811 0.671083 0.507696 0.057 Uiso 1 1 calc R U . . .
C2 C 0.5858(5) 0.6679(4) 0.4673(4) 0.0529(10) Uani 1 1 d . . . . .
H2A H 0.651107 0.646329 0.425407 0.063 Uiso 1 1 calc R U . . .
C3 C 0.6209(4) 0.7418(4) 0.5786(4) 0.0487(9) Uani 1 1 d . . . . .
H3 H 0.716451 0.780393 0.628210 0.058 Uiso 1 1 calc R U . . .
C4 C 0.2778(6) 1.0624(4) 0.7221(5) 0.0683(13) Uani 1 1 d . . . . .
H4A H 0.359562 1.125741 0.743231 0.082 Uiso 1 1 calc R U . . .
C5 C 0.0510(6) 0.9745(5) 0.6690(7) 0.0916(18) Uani 1 1 d . . . . .
H5 H -0.052855 0.963278 0.646560 0.110 Uiso 1 1 calc R U . . .
C6 C 0.1423(5) 0.8793(4) 0.6816(6) 0.0758(15) Uani 1 1 d . . . . .
H6A H 0.112086 0.789665 0.669284 0.091 Uiso 1 1 calc R U . . .
C7 C 0.6083(4) 0.7016(4) 0.9971(4) 0.0502(9) Uani 1 1 d . . . . .
H7 H 0.704855 0.709595 0.994268 0.060 Uiso 1 1 calc R U . . .
C8 C 0.4195(4) 0.6492(4) 1.0581(4) 0.0469(9) Uani 1 1 d . . . . .
H8A H 0.361504 0.615157 1.103732 0.056 Uiso 1 1 calc R U . . .
C9 C 0.3721(4) 0.7158(4) 0.9527(4) 0.0506(9) Uani 1 1 d . . . . .
H9 H 0.274206 0.736123 0.912586 0.061 Uiso 1 1 calc R U . . .
C10 C 0.7612(4) 1.0218(4) 0.9202(4) 0.0528(10) Uani 1 1 d . . . . .
H10 H 0.773735 0.978660 0.994485 0.063 Uiso 1 1 calc R U . . .
C11 C 0.7994(5) 1.1603(4) 0.7907(5) 0.0597(11) Uani 1 1 d . . . . .
H11 H 0.840753 1.228679 0.757536 0.072 Uiso 1 1 calc R U . . .
C12 C 0.6731(5) 1.0803(4) 0.7279(4) 0.0526(9) Uani 1 1 d . . . . .
H12 H 0.611684 1.083950 0.642412 0.063 Uiso 1 1 calc R U . . .

loop_
_atom_site_aniso_label
_atom_site_aniso_U_11
_atom_site_aniso_U_22
_atom_site_aniso_U_33
_atom_site_aniso_U_23
_atom_site_aniso_U_13
_atom_site_aniso_U_12
Zn1 0.0515(3) 0.0423(2) 0.0442(3) -0.00809(18) 0.0236(2) -0.01229(19)
V1 0.0360(3) 0.0369(3) 0.0269(3) -0.0026(2) 0.0127(2) -0.0018(2)
V2 0.0330(3) 0.0351(3) 0.0363(3) 0.0070(2) 0.0143(2) 0.0069(2)
N1 0.0458(16) 0.0405(16) 0.0376(15) -0.0023(12) 0.0157(13) -0.0072(13)
N2 0.069(2) 0.0392(17) 0.0345(16) -0.0037(13) 0.0148(15) -0.0058(15)
N3 0.057(2) 0.0394(17) 0.068(2) -0.0083(15) 0.0281(17) -0.0062(15)
N4 0.085(3) 0.042(2) 0.133(4) -0.006(2) 0.061(3) 0.008(2)
N5 0.0484(17) 0.0411(16) 0.0474(17) -0.0072(13) 0.0277(15) -0.0073(14)
N6 0.061(2) 0.0482(19) 0.054(2) -0.0073(15) 0.0192(17) -0.0005(16)
N7 0.0468(17) 0.0370(16) 0.0509(18) -0.0043(13) 0.0188(15) -0.0100(13)
N8 0.0424(17) 0.0407(17) 0.076(2) -0.0165(16) 0.0180(17) -0.0070(14)
O1 0.131(4) 0.140(5) 0.050(3) 0.046(3) 0.032(3) 0.057(4)
O2 0.0546(17) 0.075(2) 0.0675(19) -0.0234(16) 0.0213(15) -0.0284(15)
O3 0.0529(16) 0.0474(16) 0.085(2) -0.0234(14) 0.0307(15) -0.0080(13)
O4 0.0697(17) 0.0572(16) 0.0530(16) 0.0034(13) 0.0390(14) 0.0073(14)
O5 0.0442(19) 0.231(5) 0.095(3) -0.054(3) 0.0326(19) -0.001(2)
O6 0.216(5) 0.0371(19) 0.348(7) 0.015(3) 0.226(5) 0.011(3)
O7 0.071(4) 0.059(3) 0.033(2) 0.007(2) 0.019(3) -0.003(3)
C1 0.049(2) 0.047(2) 0.044(2) -0.0004(17) 0.0156(17) -0.0094(17)
C2 0.067(3) 0.049(2) 0.053(2) 0.0027(18) 0.034(2) 0.0072(19)
C3 0.043(2) 0.054(2) 0.049(2) -0.0003(18) 0.0172(17) -0.0034(17)
C4 0.078(3) 0.040(2) 0.098(4) -0.015(2) 0.052(3) -0.012(2)
C5 0.063(3) 0.055(3) 0.157(6) 0.001(3) 0.041(3) 0.002(2)
C6 0.055(3) 0.040(2) 0.122(4) 0.001(2) 0.021(3) -0.008(2)
C7 0.047(2) 0.048(2) 0.062(2) -0.0136(18) 0.031(2) -0.0056(17)
C8 0.052(2) 0.047(2) 0.050(2) -0.0003(17) 0.0310(18) -0.0054(17)
C9 0.044(2) 0.056(2) 0.061(2) -0.0019(19) 0.0313(19) -0.0021(18)
C10 0.054(2) 0.043(2) 0.056(2) -0.0061(18) 0.0161(19) -0.0058(18)
C11 0.061(3) 0.042(2) 0.085(3) 0.004(2) 0.039(2) -0.0066(19)
C12 0.057(2) 0.046(2) 0.055(2) 0.0049(18) 0.0216(19) -0.0062(18)

loop_
_atom_type_symbol
_atom_type_description
_atom_type_scat_dispersion_real
_atom_type_scat_dispersion_imag
_atom_type_scat_source
C C 0.0033 0.0016 'International Tables Vol C Tables 4.2.6.8 and 6.1.1.4'
H H 0.0000 0.0000 'International Tables Vol C Tables 4.2.6.8 and 6.1.1.4'
N N 0.0061 0.0033 'International Tables Vol C Tables 4.2.6.8 and 6.1.1.4'
O O 0.0106 0.0060 'International Tables Vol C Tables 4.2.6.8 and 6.1.1.4'
V V 0.3005 0.5294 'International Tables Vol C Tables 4.2.6.8 and 6.1.1.4'
Zn Zn 0.2839 1.4301 'International Tables Vol C Tables 4.2.6.8 and 6.1.1.4'

loop_
_geom_angle_atom_site_label_1
_geom_angle_atom_site_label_2
_geom_angle_atom_site_label_3
_geom_angle
_geom_angle_site_symmetry_1
_geom_angle_site_symmetry_3
N5 Zn1 N1 118.25(12) . .
N5 Zn1 N7 110.71(13) . .
N1 Zn1 N7 104.02(12) . .
N5 Zn1 N3 106.24(13) . .
N1 Zn1 N3 110.23(13) . .
N7 Zn1 N3 106.94(13) . .
O2 V1 O3 108.05(16) . .
O2 V1 O1 109.38(13) . .
O3 V1 O1 109.66(12) . .
O2 V1 O4 110.58(14) . .
O3 V1 O4 108.01(14) . .
O1 V1 O4 111.09(10) . .
O6 V2 O5 108.1(3) . .
O6 V2 O7 93.7(3) . .
O5 V2 O7 122.4(2) . .
O6 V2 O4 110.72(19) . .
O5 V2 O4 108.25(18) . .
O7 V2 O4 112.4(2) . .
O6 V2 O7 127.2(3) . 2_766
O5 V2 O7 92.1(3) . 2_766
O7 V2 O7 37.6(3) . 2_766
O4 V2 O7 107.9(2) . 2_766
C1 N1 C3 105.6(3) . .
C1 N1 Zn1 128.1(3) . .
C3 N1 Zn1 126.3(2) . .
C1 N2 C2 108.2(3) . .
C1 N2 H2 125.9 . .
C2 N2 H2 125.9 . .
C4 N3 C6 104.6(4) . .
C4 N3 Zn1 125.8(3) . .
C6 N3 Zn1 129.4(3) . .
C4 N4 C5 107.5(4) . .
C4 N4 H4 126.3 . .
C5 N4 H4 126.3 . .
C7 N5 C9 105.5(3) . .
C7 N5 Zn1 128.8(2) . .
C9 N5 Zn1 125.7(3) . .
C7 N6 C8 108.0(4) . .
C7 N6 H6 126.0 . .
C8 N6 H6 126.0 . .
C10 N7 C12 105.7(3) . .
C10 N7 Zn1 129.1(3) . .
C12 N7 Zn1 125.2(3) . .
C10 N8 C11 108.3(3) . .
C10 N8 H8 125.8 . .
C11 N8 H8 125.8 . .
V1 O1 V1 180.00(3) . 2_767
V1 O4 V2 140.53(17) . .
O7 O7 V2 76.5(5) 2_766 .
O7 O7 V2 66.0(4) 2_766 2_766
V2 O7 V2 142.4(3) . 2_766
N1 C1 N2 110.5(3) . .
N1 C1 H1 124.7 . .
N2 C1 H1 124.7 . .
C3 C2 N2 106.5(3) . .
C3 C2 H2A 126.7 . .
N2 C2 H2A 126.7 . .
C2 C3 N1 109.2(3) . .
C2 C3 H3 125.4 . .
N1 C3 H3 125.4 . .
N3 C4 N4 111.7(4) . .
N3 C4 H4A 124.1 . .
N4 C4 H4A 124.1 . .
C6 C5 N4 107.0(5) . .
C6 C5 H5 126.5 . .
N4 C5 H5 126.5 . .
C5 C6 N3 109.2(4) . .
C5 C6 H6A 125.4 . .
N3 C6 H6A 125.4 . .
N6 C7 N5 110.4(3) . .
N6 C7 H7 124.8 . .
N5 C7 H7 124.8 . .
C9 C8 N6 106.5(3) . .
C9 C8 H8A 126.7 . .
N6 C8 H8A 126.7 . .
C8 C9 N5 109.6(4) . .
C8 C9 H9 125.2 . .
N5 C9 H9 125.2 . .
N7 C10 N8 110.6(4) . .
N7 C10 H10 124.7 . .
N8 C10 H10 124.7 . .
N8 C11 C12 106.3(4) . .
N8 C11 H11 126.9 . .
C12 C11 H11 126.9 . .
C11 C12 N7 109.2(4) . .
C11 C12 H12 125.4 . .
N7 C12 H12 125.4 . .

loop_
_geom_bond_atom_site_label_1
_geom_bond_atom_site_label_2
_geom_bond_distance
_geom_bond_site_symmetry_2
Zn1 N5 1.974(3) .
Zn1 N1 1.982(3) .
Zn1 N7 2.013(3) .
Zn1 N3 2.016(3) .
V1 O2 1.626(3) .
V1 O3 1.638(3) .
V1 O1 1.7526(5) .
V1 O4 1.781(2) .
V2 O6 1.569(4) .
V2 O5 1.588(3) .
V2 O7 1.736(5) .
V2 O4 1.784(3) .
V2 O7 1.848(5) 2_766
N1 C1 1.322(4) .
N1 C3 1.378(5) .
N2 C1 1.327(5) .
N2 C2 1.356(5) .
N2 H2 0.8600 .
N3 C4 1.315(5) .
N3 C6 1.374(5) .
N4 C4 1.321(6) .
N4 C5 1.340(6) .
N4 H4 0.8600 .
N5 C7 1.333(5) .
N5 C9 1.369(4) .
N6 C7 1.329(5) .
N6 C8 1.359(5) .
N6 H6 0.8600 .
N7 C10 1.314(5) .
N7 C12 1.370(5) .
N8 C10 1.330(5) .
N8 C11 1.343(6) .
N8 H8 0.8600 .
O7 O7 1.159(10) 2_766
C1 H1 0.9300 .
C2 C3 1.338(5) .
C2 H2A 0.9300 .
C3 H3 0.9300 .
C4 H4A 0.9300 .
C5 C6 1.338(7) .
C5 H5 0.9300 .
C6 H6A 0.9300 .
C7 H7 0.9300 .
C8 C9 1.340(6) .
C8 H8A 0.9300 .
C9 H9 0.9300 .
C10 H10 0.9300 .
C11 C12 1.348(6) .
C11 H11 0.9300 .
C12 H12 0.9300 .
